data_4069979
loop_
_publ_author_name
'Enk, Barbara'
'Kopacka, Holger'
'Wurst, Klaus'
'M\"uller, Thomas'
'Bildstein, Benno'

_publ_section_title
;
 An Efficient, Modular Route to New 2-Acyl-6-aminopentafulvenes and
 Planar-Chiral [N,O]-Functionalized Pentamethylruthenocenes
;
_journal_issue 18
_journal_name_full Organometallics
_journal_page_first 5575
_journal_paper_doi 10.1021/om900549c
_journal_volume 28
_journal_year 2009
_chemical_formula_sum 'C21 H19 N O'
_chemical_formula_weight 301.37
_chemical_name_systematic
; 
 ? 
;
_space_group_IT_number 14
_symmetry_cell_setting monoclinic
_symmetry_space_group_name_Hall '-P 2ybc'
_symmetry_space_group_name_H-M 'P 1 21/c 1'
_atom_sites_solution_hydrogens geom
_atom_sites_solution_primary direct
_atom_sites_solution_secondary difmap
_audit_creation_method SHELXL-97
_cell_angle_alpha 90.00
_cell_angle_beta 97.561(2)
_cell_angle_gamma 90.00
_cell_formula_units_Z 4
_cell_length_a 15.9137(4)
_cell_length_b 14.4091(4)
_cell_length_c 7.3216(2)
_cell_measurement_reflns_used 13571
_cell_measurement_temperature 233(2)
_cell_measurement_theta_max 27.5
_cell_measurement_theta_min 1.0
_cell_volume 1664.26(8)
_computing_data_collection COLLECT
_computing_data_reduction 'DENZO and SCALEPACK'
_computing_structure_refinement 'SHELXL-97 (Sheldrick, 1997)'
_computing_structure_solution 'SHELXS-97 (Sheldrick, 1990)'
_diffrn_ambient_temperature 233(2)
_diffrn_measured_fraction_theta_full 0.994
_diffrn_measured_fraction_theta_max 0.994
_diffrn_measurement_device_type 'Nonius KappaCCD'
_diffrn_measurement_method 'phi- and omega-scans'
_diffrn_radiation_monochromator graphite
_diffrn_radiation_source 'fine-focus sealed tube'
_diffrn_radiation_type MoK\a
_diffrn_radiation_wavelength 0.71073
_diffrn_reflns_av_R_equivalents 0.0216
_diffrn_reflns_av_sigmaI/netI 0.0228
_diffrn_reflns_limit_h_max 19
_diffrn_reflns_limit_h_min -19
_diffrn_reflns_limit_k_max 17
_diffrn_reflns_limit_k_min -18
_diffrn_reflns_limit_l_max 9
_diffrn_reflns_limit_l_min -9
_diffrn_reflns_number 12075
_diffrn_reflns_theta_full 26.50
_diffrn_reflns_theta_max 26.50
_diffrn_reflns_theta_min 1.29
_diffrn_standards_number 0
_exptl_absorpt_coefficient_mu 0.073
_exptl_absorpt_correction_type none
_exptl_crystal_colour yellow
_exptl_crystal_density_diffrn 1.203
_exptl_crystal_density_method 'not measured'
_exptl_crystal_description plate
_exptl_crystal_F_000 640
_exptl_crystal_size_max 0.45
_exptl_crystal_size_mid 0.41
_exptl_crystal_size_min 0.16
_refine_diff_density_max 0.155
_refine_diff_density_min -0.128
_refine_diff_density_rms 0.027
_refine_ls_extinction_coef 0.026(5)
_refine_ls_extinction_expression Fc^*^=kFc[1+0.001xFc^2^\l^3^/sin(2\q)]^-1/4^
_refine_ls_extinction_method SHELXL
_refine_ls_goodness_of_fit_ref 1.056
_refine_ls_hydrogen_treatment 'constr, refined at N1'
_refine_ls_matrix_type full
_refine_ls_number_parameters 215
_refine_ls_number_reflns 3424
_refine_ls_number_restraints 0
_refine_ls_restrained_S_all 1.056
_refine_ls_R_factor_all 0.0480
_refine_ls_R_factor_gt 0.0406
_refine_ls_shift/su_max 0.000
_refine_ls_shift/su_mean 0.000
_refine_ls_structure_factor_coef Fsqd
_refine_ls_weighting_details 'calc w=1/[\s^2^(Fo^2^)+(0.0494P)^2^+0.2954P] where P=(Fo^2^+2Fc^2^)/3'
_refine_ls_weighting_scheme calc
_refine_ls_wR_factor_gt 0.1038
_refine_ls_wR_factor_ref 0.1084
_reflns_number_gt 2934
_reflns_number_total 3424
_reflns_threshold_expression >2sigma(I)
_cod_data_source_file om900549c_si_001.cif
_cod_data_source_block 10
_cod_original_sg_symbol_H-M P21/c
_cod_database_code 4069979

loop_
_symmetry_equiv_pos_as_xyz
'x, y, z'
'-x, y+1/2, -z+1/2'
'-x, -y, -z'
'x, -y-1/2, z-1/2'

loop_
_atom_site_label
_atom_site_type_symbol
_atom_site_fract_x
_atom_site_fract_y
_atom_site_fract_z
_atom_site_U_iso_or_equiv
_atom_site_adp_type
_atom_site_occupancy
_atom_site_symmetry_multiplicity
_atom_site_calc_flag
_atom_site_refinement_flags
O1 O 0.32141(7) 0.33690(8) 0.26476(13) 0.0652(3) Uani 1 1 d .
N1 N 0.29488(6) 0.46835(7) 0.00668(13) 0.0428(3) Uani 1 1 d .
H1N H 0.3122(9) 0.4277(11) 0.104(2) 0.060(4) Uiso 1 1 d .
C1 C 0.21423(7) 0.46400(7) -0.06411(14) 0.0357(3) Uani 1 1 d .
C2 C 0.15683(7) 0.40628(7) 0.01362(15) 0.0381(3) Uani 1 1 d .
C3 C 0.06774(8) 0.40868(8) -0.03669(17) 0.0459(3) Uani 1 1 d .
H3 H 0.0389 0.4454 -0.1310 0.055 Uiso 1 1 calc .
C4 C 0.03004(9) 0.34843(10) 0.0750(2) 0.0560(4) Uani 1 1 d .
H4 H -0.0285 0.3379 0.0700 0.067 Uiso 1 1 calc .
C5 C 0.09309(10) 0.30607(9) 0.19566(19) 0.0564(4) Uani 1 1 d .
H5 H 0.0839 0.2614 0.2844 0.068 Uiso 1 1 calc .
C6 C 0.17249(8) 0.33994(8) 0.16522(16) 0.0446(3) Uani 1 1 d .
C7 C 0.24800(10) 0.31019(9) 0.27243(17) 0.0550(3) Uani 1 1 d .
H7 H 0.2417 0.2643 0.3608 0.066 Uiso 1 1 calc .
C8 C 0.18332(7) 0.52108(8) -0.22906(14) 0.0363(3) Uani 1 1 d .
C9 C 0.19054(8) 0.61706(8) -0.22888(16) 0.0437(3) Uani 1 1 d .
H9 H 0.2175 0.6479 -0.1240 0.052 Uiso 1 1 calc .
C10 C 0.15807(9) 0.66743(9) -0.3831(2) 0.0541(3) Uani 1 1 d .
H10 H 0.1621 0.7325 -0.3815 0.065 Uiso 1 1 calc .
C11 C 0.11984(9) 0.62298(10) -0.53902(18) 0.0576(4) Uani 1 1 d .
H11 H 0.0977 0.6578 -0.6430 0.069 Uiso 1 1 calc .
C12 C 0.11411(9) 0.52778(10) -0.54244(17) 0.0552(3) Uani 1 1 d .
H12 H 0.0891 0.4973 -0.6496 0.066 Uiso 1 1 calc .
C13 C 0.14514(8) 0.47688(9) -0.38793(16) 0.0460(3) Uani 1 1 d .
H13 H 0.1404 0.4118 -0.3902 0.055 Uiso 1 1 calc .
C14 C 0.35864(7) 0.52915(8) -0.04784(16) 0.0413(3) Uani 1 1 d .
C15 C 0.38158(8) 0.60544(9) 0.0651(2) 0.0539(3) Uani 1 1 d .
C16 C 0.44557(10) 0.66260(10) 0.0182(3) 0.0706(5) Uani 1 1 d .
H16 H 0.4613 0.7154 0.0901 0.085 Uiso 1 1 calc .
C17 C 0.48593(9) 0.64340(12) -0.1306(3) 0.0742(5) Uani 1 1 d .
H17 H 0.5297 0.6825 -0.1592 0.089 Uiso 1 1 calc .
C18 C 0.46319(9) 0.56773(13) -0.2382(2) 0.0677(5) Uani 1 1 d .
H18 H 0.4916 0.5557 -0.3404 0.081 Uiso 1 1 calc .
C19 C 0.39858(8) 0.50769(10) -0.19973(17) 0.0501(3) Uani 1 1 d .
C151 C 0.33987(12) 0.62452(14) 0.2341(2) 0.0826(5) Uani 1 1 d .
H15A H 0.2790 0.6168 0.2049 0.124 Uiso 1 1 calc R
H15B H 0.3523 0.6876 0.2754 0.124 Uiso 1 1 calc R
H15C H 0.3614 0.5815 0.3310 0.124 Uiso 1 1 calc R
C191 C 0.37551(11) 0.42347(13) -0.3143(2) 0.0734(5) Uani 1 1 d .
H19A H 0.3228 0.4345 -0.3939 0.110 Uiso 1 1 calc R
H19B H 0.3687 0.3710 -0.2344 0.110 Uiso 1 1 calc R
H19C H 0.4201 0.4101 -0.3889 0.110 Uiso 1 1 calc R

loop_
_atom_site_aniso_label
_atom_site_aniso_U_11
_atom_site_aniso_U_22
_atom_site_aniso_U_33
_atom_site_aniso_U_23
_atom_site_aniso_U_13
_atom_site_aniso_U_12
O1 0.0706(7) 0.0709(7) 0.0526(6) 0.0205(5) 0.0024(5) 0.0034(5)
N1 0.0460(6) 0.0439(6) 0.0373(5) 0.0085(4) 0.0009(4) -0.0033(4)
C1 0.0447(6) 0.0308(5) 0.0319(5) -0.0036(4) 0.0070(4) 0.0008(4)
C2 0.0493(6) 0.0313(5) 0.0350(5) -0.0041(4) 0.0111(5) -0.0012(5)
C3 0.0493(7) 0.0401(6) 0.0499(7) -0.0075(5) 0.0131(5) -0.0018(5)
C4 0.0564(8) 0.0496(7) 0.0669(8) -0.0095(6) 0.0261(7) -0.0118(6)
C5 0.0792(9) 0.0408(7) 0.0552(7) -0.0009(6) 0.0309(7) -0.0103(6)
C6 0.0645(8) 0.0339(6) 0.0382(6) -0.0014(5) 0.0172(5) -0.0010(5)
C7 0.0811(10) 0.0458(7) 0.0399(6) 0.0097(5) 0.0149(6) 0.0029(7)
C8 0.0372(5) 0.0366(6) 0.0359(5) 0.0013(4) 0.0078(4) 0.0017(4)
C9 0.0477(6) 0.0386(6) 0.0450(6) 0.0010(5) 0.0060(5) 0.0004(5)
C10 0.0621(8) 0.0399(7) 0.0603(8) 0.0116(6) 0.0084(6) 0.0044(6)
C11 0.0640(8) 0.0611(9) 0.0467(7) 0.0164(6) 0.0031(6) 0.0115(7)
C12 0.0623(8) 0.0608(8) 0.0401(6) 0.0000(6) -0.0022(6) 0.0068(6)
C13 0.0540(7) 0.0417(6) 0.0411(6) -0.0019(5) 0.0023(5) 0.0016(5)
C14 0.0384(6) 0.0405(6) 0.0431(6) 0.0082(5) -0.0015(5) 0.0000(5)
C15 0.0498(7) 0.0446(7) 0.0632(8) -0.0008(6) -0.0078(6) 0.0024(5)
C16 0.0586(9) 0.0433(8) 0.1030(13) 0.0066(8) -0.0153(9) -0.0056(6)
C17 0.0489(8) 0.0625(10) 0.1070(13) 0.0362(10) -0.0052(8) -0.0086(7)
C18 0.0468(7) 0.0895(12) 0.0681(9) 0.0310(9) 0.0124(7) 0.0062(7)
C19 0.0440(6) 0.0596(8) 0.0458(6) 0.0103(6) 0.0025(5) 0.0045(6)
C151 0.0893(12) 0.0840(12) 0.0713(10) -0.0295(9) -0.0018(9) 0.0070(9)
C191 0.0661(9) 0.0962(13) 0.0583(9) -0.0210(8) 0.0096(7) 0.0060(9)

loop_
_atom_type_symbol
_atom_type_description
_atom_type_scat_dispersion_real
_atom_type_scat_dispersion_imag
_atom_type_scat_source
C C 0.0033 0.0016 'International Tables Vol C Tables 4.2.6.8 and 6.1.1.4'
H H 0.0000 0.0000 'International Tables Vol C Tables 4.2.6.8 and 6.1.1.4'
N N 0.0061 0.0033 'International Tables Vol C Tables 4.2.6.8 and 6.1.1.4'
O O 0.0106 0.0060 'International Tables Vol C Tables 4.2.6.8 and 6.1.1.4'

loop_
_geom_angle_atom_site_label_1
_geom_angle_atom_site_label_2
_geom_angle_atom_site_label_3
_geom_angle
H1N N1 C1 116.3(9)
H1N N1 C14 116.4(9)
C1 N1 C14 127.26(10)
N1 C1 C2 121.16(10)
N1 C1 C8 119.46(9)
C2 C1 C8 119.37(10)
C1 C2 C3 124.04(10)
C1 C2 C6 129.63(11)
C3 C2 C6 106.15(10)
C4 C3 C2 109.15(12)
C3 C4 C5 108.60(12)
C4 C5 C6 109.72(11)
C5 C6 C7 121.70(12)
C5 C6 C2 106.36(11)
C7 C6 C2 131.93(11)
O1 C7 C6 128.25(12)
C9 C8 C13 118.89(10)
C9 C8 C1 122.06(10)
C13 C8 C1 119.04(10)
C10 C9 C8 119.99(11)
C11 C10 C9 120.58(12)
C12 C11 C10 119.97(11)
C11 C12 C13 119.89(12)
C12 C13 C8 120.65(12)
C19 C14 C15 122.64(12)
C19 C14 N1 120.13(11)
C15 C14 N1 117.08(11)
C16 C15 C14 117.67(14)
C16 C15 C151 120.84(15)
C14 C15 C151 121.48(13)
C17 C16 C15 121.03(15)
C16 C17 C18 120.37(14)
C17 C18 C19 121.55(15)
C14 C19 C18 116.71(14)
C14 C19 C191 121.80(12)
C18 C19 C191 121.47(13)

loop_
_geom_bond_atom_site_label_1
_geom_bond_atom_site_label_2
_geom_bond_distance
O1 C7 1.2383(17)
N1 H1N 0.934(16)
N1 C1 1.3208(15)
N1 C14 1.4363(15)
C1 C2 1.4096(15)
C1 C8 1.4902(15)
C2 C3 1.4175(17)
C2 C6 1.4612(16)
C3 C4 1.3824(18)
C4 C5 1.388(2)
C5 C6 1.3995(18)
C6 C7 1.4126(19)
C8 C9 1.3879(16)
C8 C13 1.3935(16)
C9 C10 1.3838(17)
C10 C11 1.379(2)
C11 C12 1.375(2)
C12 C13 1.3837(17)
C14 C19 1.3865(18)
C14 C15 1.3949(18)
C15 C16 1.388(2)
C15 C151 1.505(2)
C16 C17 1.363(3)
C17 C18 1.366(3)
C18 C19 1.400(2)
C19 C191 1.493(2)
